data_4317308
loop_
_publ_author_name
'Bryan N. Williams'
'Wenliang Huang'
'Kevin L. Miller'
'Paula L. Diaconescu'

_publ_section_title
;
 Group 3 Metal Complexes of Radical-Anionic 2,2'-Bipyridyl Ligands
;
_journal_name_full 'Inorganic Chemistry'
_journal_page_first 11493
_journal_page_last 11498
_journal_paper_doi 10.1021/ic101493k
_journal_volume 49
_journal_year 2010
_chemical_formula_moiety 'C44 H54 Fe N4 Si2 Y, 0.5(C6 H14)'
_chemical_formula_sum 'C47 H61 Fe N4 Si2 Y'
_chemical_formula_weight 882.94
_chemical_name_systematic
; 

 ? 

;
_space_group_IT_number 2
_symmetry_cell_setting triclinic
_symmetry_space_group_name_Hall '-P 1'
_symmetry_space_group_name_H-M 'P -1'
_atom_sites_solution_hydrogens geom
_atom_sites_solution_primary direct
_atom_sites_solution_secondary difmap
_audit_creation_method SHELXL-97
_cell_angle_alpha 80.676(2)
_cell_angle_beta 75.471(2)
_cell_angle_gamma 84.537(2)
_cell_formula_units_Z 2
_cell_length_a 10.995(2)
_cell_length_b 11.243(2)
_cell_length_c 18.766(4)
_cell_measurement_reflns_used 4479
_cell_measurement_temperature 100(2)
_cell_measurement_theta_max 26.99
_cell_measurement_theta_min 3.83
_cell_volume 2212.3(7)
_computing_cell_refinement 'Bruker APEX11'
_computing_data_collection 'Bruker APEX11'
_computing_data_reduction 'Bruker SAINT'
_computing_molecular_graphics 'Bruker SHELXTL'
_computing_publication_material 'Bruker SHELXTL'
_computing_structure_refinement 'SHELXL-97 (Sheldrick, 1997)'
_computing_structure_solution 'SHELXS-97 (Sheldrick, 1990)'
_diffrn_ambient_temperature 100(2)
_diffrn_measured_fraction_theta_full 0.990
_diffrn_measured_fraction_theta_max 0.970
_diffrn_measurement_device_type 'CCD area detector'
_diffrn_measurement_method 'phi and omega scans'
_diffrn_radiation_monochromator graphite
_diffrn_radiation_source 'fine-focus sealed tube'
_diffrn_radiation_type MoK\a
_diffrn_radiation_wavelength 0.71073
_diffrn_reflns_av_R_equivalents 0.0344
_diffrn_reflns_av_sigmaI/netI 0.0633
_diffrn_reflns_limit_h_max 14
_diffrn_reflns_limit_h_min -14
_diffrn_reflns_limit_k_max 14
_diffrn_reflns_limit_k_min -14
_diffrn_reflns_limit_l_max 24
_diffrn_reflns_limit_l_min -25
_diffrn_reflns_number 20014
_diffrn_reflns_theta_full 25.00
_diffrn_reflns_theta_max 28.32
_diffrn_reflns_theta_min 3.68
_exptl_absorpt_coefficient_mu 1.724
_exptl_absorpt_correction_T_max 0.8744
_exptl_absorpt_correction_T_min 0.8199
_exptl_absorpt_correction_type multi-scan
_exptl_absorpt_process_details 'Sadabs (Bruker)'
_exptl_crystal_colour black
_exptl_crystal_density_diffrn 1.325
_exptl_crystal_density_method 'not measured'
_exptl_crystal_description block
_exptl_crystal_F_000 928
_exptl_crystal_size_max 0.12
_exptl_crystal_size_mid 0.11
_exptl_crystal_size_min 0.08
_refine_diff_density_max 0.493
_refine_diff_density_min -0.429
_refine_diff_density_rms 0.079
_refine_ls_extinction_method none
_refine_ls_goodness_of_fit_ref 1.015
_refine_ls_hydrogen_treatment constr
_refine_ls_matrix_type full
_refine_ls_number_parameters 507
_refine_ls_number_reflns 10663
_refine_ls_number_restraints 0
_refine_ls_restrained_S_all 1.015
_refine_ls_R_factor_all 0.0662
_refine_ls_R_factor_gt 0.0422
_refine_ls_shift/su_max 0.001
_refine_ls_shift/su_mean 0.000
_refine_ls_structure_factor_coef Fsqd
_refine_ls_weighting_details 'calc w=1/[\s^2^(Fo^2^)+(0.0476P)^2^+0.0000P] where P=(Fo^2^+2Fc^2^)/3'
_refine_ls_weighting_scheme calc
_refine_ls_wR_factor_gt 0.0906
_refine_ls_wR_factor_ref 0.0992
_reflns_number_gt 8016
_reflns_number_total 10663
_reflns_threshold_expression >2sigma(I)
_cod_data_source_file ic101493k_si_003_1.cif
_cod_data_source_block 4Y-pyPh
_cod_original_cell_volume 2212.3(8)
_cod_database_code 4317308

loop_
_symmetry_equiv_pos_as_xyz
'x, y, z'
'-x, -y, -z'

loop_
_atom_site_label
_atom_site_type_symbol
_atom_site_fract_x
_atom_site_fract_y
_atom_site_fract_z
_atom_site_U_iso_or_equiv
_atom_site_adp_type
_atom_site_occupancy
_atom_site_symmetry_multiplicity
_atom_site_calc_flag
_atom_site_refinement_flags
_atom_site_disorder_assembly
_atom_site_disorder_group
Y1 Y 0.45761(2) 0.83753(2) 0.783542(13) 0.01705(7) Uani 1 1 d . . .
Fe2 Fe 0.67398(3) 0.98968(3) 0.657460(19) 0.01813(9) Uani 1 1 d . . .
Si1 Si 0.22942(6) 1.01639(6) 0.69505(4) 0.01819(15) Uani 1 1 d . . .
Si2 Si 0.71331(7) 0.66468(6) 0.84909(4) 0.01875(15) Uani 1 1 d . . .
N1 N 0.37404(19) 0.98733(18) 0.71509(11) 0.0182(4) Uani 1 1 d . . .
N2 N 0.65008(19) 0.76201(18) 0.78570(11) 0.0186(4) Uani 1 1 d . . .
N3 N 0.3146(2) 0.84897(19) 0.90040(11) 0.0204(5) Uani 1 1 d . . .
N4 N 0.33182(19) 0.66707(19) 0.81832(12) 0.0204(5) Uani 1 1 d . . .
C1 C 0.4799(2) 1.0494(2) 0.67435(14) 0.0178(5) Uani 1 1 d . . .
C2 C 0.5423(2) 1.0522(2) 0.59709(14) 0.0193(5) Uani 1 1 d . . .
H2 H 0.5173 1.0084 0.5611 0.023 Uiso 1 1 calc R . .
C3 C 0.6436(2) 1.1309(2) 0.57964(15) 0.0245(6) Uani 1 1 d . . .
H3 H 0.7004 1.1529 0.5293 0.029 Uiso 1 1 calc R . .
C4 C 0.6489(3) 1.1731(2) 0.64611(15) 0.0242(6) Uani 1 1 d . . .
H4 H 0.7101 1.2301 0.6508 0.029 Uiso 1 1 calc R . .
C5 C 0.5497(2) 1.1227(2) 0.70449(15) 0.0222(6) Uani 1 1 d . . .
H5 H 0.5313 1.1361 0.7576 0.027 Uiso 1 1 calc R . .
C6 C 0.7242(2) 0.8281(2) 0.72301(14) 0.0195(5) Uani 1 1 d . . .
C7 C 0.7360(2) 0.8112(2) 0.64712(14) 0.0216(5) Uani 1 1 d . . .
H7 H 0.6906 0.7517 0.6306 0.026 Uiso 1 1 calc R . .
C8 C 0.8218(2) 0.8930(3) 0.59942(15) 0.0270(6) Uani 1 1 d . . .
H8 H 0.8498 0.8989 0.5440 0.032 Uiso 1 1 calc R . .
C9 C 0.8633(2) 0.9630(3) 0.64439(15) 0.0263(6) Uani 1 1 d . . .
H9 H 0.9259 1.0266 0.6262 0.032 Uiso 1 1 calc R . .
C10 C 0.8017(2) 0.9258(2) 0.71991(15) 0.0227(6) Uani 1 1 d . . .
H10 H 0.8124 0.9602 0.7637 0.027 Uiso 1 1 calc R . .
C11 C 0.1230(3) 0.9034(3) 0.75893(17) 0.0309(7) Uani 1 1 d . . .
H11A H 0.1572 0.8217 0.7507 0.046 Uiso 1 1 calc R . .
H11B H 0.0391 0.9161 0.7489 0.046 Uiso 1 1 calc R . .
H11C H 0.1170 0.9134 0.8106 0.046 Uiso 1 1 calc R . .
C12 C 0.2344(3) 0.9980(3) 0.59689(15) 0.0300(6) Uani 1 1 d . . .
H12A H 0.2830 1.0615 0.5626 0.045 Uiso 1 1 calc R . .
H12B H 0.1485 1.0040 0.5900 0.045 Uiso 1 1 calc R . .
H12C H 0.2743 0.9188 0.5868 0.045 Uiso 1 1 calc R . .
C13 C 0.1629(2) 1.1747(2) 0.70974(15) 0.0228(6) Uani 1 1 d . . .
C14 C 0.0300(3) 1.1976(3) 0.6955(2) 0.0407(8) Uani 1 1 d . . .
H14A H -0.0016 1.2801 0.7034 0.061 Uiso 1 1 calc R . .
H14B H -0.0265 1.1400 0.7298 0.061 Uiso 1 1 calc R . .
H14C H 0.0335 1.1872 0.6441 0.061 Uiso 1 1 calc R . .
C15 C 0.2474(3) 1.2689(2) 0.65710(17) 0.0340(7) Uani 1 1 d . . .
H15A H 0.2122 1.3501 0.6660 0.051 Uiso 1 1 calc R . .
H15B H 0.2521 1.2595 0.6055 0.051 Uiso 1 1 calc R . .
H15C H 0.3320 1.2574 0.6662 0.051 Uiso 1 1 calc R . .
C16 C 0.1548(3) 1.1904(3) 0.79047(16) 0.0368(7) Uani 1 1 d . . .
H16A H 0.2394 1.1804 0.7996 0.055 Uiso 1 1 calc R . .
H16B H 0.1016 1.1297 0.8242 0.055 Uiso 1 1 calc R . .
H16C H 0.1183 1.2713 0.7991 0.055 Uiso 1 1 calc R . .
C17 C 0.5764(3) 0.6011(3) 0.92154(15) 0.0287(6) Uani 1 1 d . . .
H17A H 0.5186 0.6672 0.9401 0.043 Uiso 1 1 calc R . .
H17B H 0.6064 0.5527 0.9627 0.043 Uiso 1 1 calc R . .
H17C H 0.5323 0.5500 0.8998 0.043 Uiso 1 1 calc R . .
C18 C 0.8087(3) 0.7408(2) 0.89686(15) 0.0272(6) Uani 1 1 d . . .
H18A H 0.8776 0.7807 0.8596 0.041 Uiso 1 1 calc R . .
H18B H 0.8435 0.6805 0.9314 0.041 Uiso 1 1 calc R . .
H18C H 0.7548 0.8011 0.9244 0.041 Uiso 1 1 calc R . .
C19 C 0.8172(2) 0.5378(2) 0.80567(15) 0.0240(6) Uani 1 1 d . . .
C20 C 0.7462(3) 0.4808(3) 0.75988(17) 0.0337(7) Uani 1 1 d . . .
H20A H 0.7979 0.4129 0.7390 0.051 Uiso 1 1 calc R . .
H20B H 0.7286 0.5414 0.7194 0.051 Uiso 1 1 calc R . .
H20C H 0.6668 0.4516 0.7921 0.051 Uiso 1 1 calc R . .
C21 C 0.9403(3) 0.5853(3) 0.75453(17) 0.0347(7) Uani 1 1 d . . .
H21A H 0.9923 0.5184 0.7327 0.052 Uiso 1 1 calc R . .
H21B H 0.9862 0.6212 0.7835 0.052 Uiso 1 1 calc R . .
H21C H 0.9211 0.6465 0.7148 0.052 Uiso 1 1 calc R . .
C22 C 0.8496(3) 0.4402(2) 0.86653(16) 0.0308(7) Uani 1 1 d . . .
H22A H 0.7718 0.4081 0.8992 0.046 Uiso 1 1 calc R . .
H22B H 0.8955 0.4754 0.8958 0.046 Uiso 1 1 calc R . .
H22C H 0.9022 0.3747 0.8435 0.046 Uiso 1 1 calc R . .
C23 C 0.4227(3) 0.6967(2) 0.65612(15) 0.0246(6) Uani 1 1 d . . .
H23 H 0.3754 0.7645 0.6754 0.030 Uiso 1 1 calc R . .
C24 C 0.4882(3) 0.7084(3) 0.58215(16) 0.0296(6) Uani 1 1 d . . .
H24 H 0.4851 0.7839 0.5513 0.036 Uiso 1 1 calc R . .
C25 C 0.5577(3) 0.6114(3) 0.55297(16) 0.0327(7) Uani 1 1 d . . .
H25 H 0.6019 0.6194 0.5021 0.039 Uiso 1 1 calc R . .
C26 C 0.5622(3) 0.5017(3) 0.59877(16) 0.0328(7) Uani 1 1 d . . .
H26 H 0.6104 0.4347 0.5790 0.039 Uiso 1 1 calc R . .
C27 C 0.4979(3) 0.4890(2) 0.67222(16) 0.0279(6) Uani 1 1 d . . .
H27 H 0.5026 0.4134 0.7027 0.033 Uiso 1 1 calc R . .
C28 C 0.4253(2) 0.5866(2) 0.70276(14) 0.0215(5) Uani 1 1 d . . .
C29 C 0.3466(2) 0.5707(2) 0.77984(14) 0.0205(5) Uani 1 1 d . . .
C30 C 0.2870(3) 0.4655(3) 0.80846(16) 0.0297(6) Uani 1 1 d . . .
H30 H 0.3026 0.3997 0.7808 0.036 Uiso 1 1 calc R . .
C31 C 0.2032(3) 0.4557(3) 0.87858(17) 0.0319(7) Uani 1 1 d . . .
H31 H 0.1623 0.3829 0.8993 0.038 Uiso 1 1 calc R . .
C32 C 0.1809(3) 0.5522(3) 0.91694(16) 0.0276(6) Uani 1 1 d . . .
H32 H 0.1222 0.5474 0.9639 0.033 Uiso 1 1 calc R . .
C33 C 0.2451(2) 0.6597(2) 0.88681(15) 0.0221(6) Uani 1 1 d . . .
C34 C 0.2264(2) 0.7615(2) 0.92521(14) 0.0232(6) Uani 1 1 d . . .
C35 C 0.1201(3) 0.7791(3) 0.98359(15) 0.0273(6) Uani 1 1 d . . .
H35 H 0.0608 0.7184 1.0009 0.033 Uiso 1 1 calc R . .
C36 C 0.1015(3) 0.8822(3) 1.01540(15) 0.0308(7) Uani 1 1 d . . .
H36 H 0.0285 0.8944 1.0538 0.037 Uiso 1 1 calc R . .
C37 C 0.1915(3) 0.9706(3) 0.99080(15) 0.0280(6) Uani 1 1 d . . .
H37 H 0.1799 1.0433 1.0120 0.034 Uiso 1 1 calc R . .
C38 C 0.2965(2) 0.9493(2) 0.93562(14) 0.0229(6) Uani 1 1 d . . .
C39 C 0.4010(3) 1.0319(2) 0.91471(14) 0.0226(6) Uani 1 1 d . . .
C40 C 0.3798(3) 1.1568(2) 0.91304(15) 0.0276(6) Uani 1 1 d . . .
H40 H 0.2959 1.1911 0.9220 0.033 Uiso 1 1 calc R . .
C41 C 0.4785(3) 1.2309(3) 0.89855(16) 0.0342(7) Uani 1 1 d . . .
H41 H 0.4623 1.3156 0.8974 0.041 Uiso 1 1 calc R . .
C42 C 0.6015(3) 1.1822(3) 0.88556(17) 0.0349(7) Uani 1 1 d . . .
H42 H 0.6695 1.2333 0.8760 0.042 Uiso 1 1 calc R . .
C43 C 0.6249(3) 1.0591(3) 0.88652(15) 0.0287(6) Uani 1 1 d . . .
H43 H 0.7091 1.0256 0.8770 0.034 Uiso 1 1 calc R . .
C44 C 0.5251(3) 0.9841(2) 0.90143(14) 0.0238(6) Uani 1 1 d . . .
H44 H 0.5418 0.8995 0.9026 0.029 Uiso 1 1 calc R . .
C1S C 0.0516(4) 0.5055(4) 0.5191(2) 0.0642(11) Uani 1 1 d . . .
H1S1 H 0.1329 0.4776 0.4881 0.077 Uiso 1 1 calc R . .
H1S2 H 0.0358 0.4516 0.5673 0.077 Uiso 1 1 calc R . .
C2S C 0.0619(5) 0.6334(4) 0.5328(3) 0.0772(13) Uani 1 1 d . . .
H2S1 H 0.0786 0.6873 0.4846 0.093 Uiso 1 1 calc R . .
H2S2 H -0.0194 0.6617 0.5635 0.093 Uiso 1 1 calc R . .
C3S C 0.1646(4) 0.6420(4) 0.5714(2) 0.0759(13) Uani 1 1 d . . .
H3S1 H 0.1453 0.5935 0.6207 0.114 Uiso 1 1 calc R . .
H3S2 H 0.1705 0.7265 0.5766 0.114 Uiso 1 1 calc R . .
H3S3 H 0.2450 0.6117 0.5419 0.114 Uiso 1 1 calc R . .

loop_
_atom_site_aniso_label
_atom_site_aniso_U_11
_atom_site_aniso_U_22
_atom_site_aniso_U_33
_atom_site_aniso_U_23
_atom_site_aniso_U_13
_atom_site_aniso_U_12
Y1 0.01551(12) 0.01727(13) 0.01835(13) -0.00086(9) -0.00542(9) -0.00007(9)
Fe2 0.01574(18) 0.02032(19) 0.01832(19) 0.00045(15) -0.00603(14) -0.00120(14)
Si1 0.0170(3) 0.0187(4) 0.0205(4) -0.0028(3) -0.0080(3) 0.0010(3)
Si2 0.0187(4) 0.0187(4) 0.0188(4) -0.0005(3) -0.0061(3) 0.0001(3)
N1 0.0157(10) 0.0192(11) 0.0203(11) -0.0018(9) -0.0067(9) -0.0001(8)
N2 0.0167(11) 0.0196(11) 0.0188(11) -0.0002(9) -0.0048(8) 0.0003(8)
N3 0.0218(11) 0.0197(11) 0.0209(11) -0.0037(9) -0.0077(9) 0.0015(9)
N4 0.0182(11) 0.0228(11) 0.0213(11) -0.0034(9) -0.0070(9) -0.0007(9)
C1 0.0144(12) 0.0186(13) 0.0209(13) -0.0023(10) -0.0072(10) 0.0030(10)
C2 0.0203(13) 0.0214(13) 0.0171(13) -0.0018(10) -0.0079(10) 0.0022(10)
C3 0.0228(14) 0.0243(14) 0.0242(14) 0.0048(11) -0.0074(11) -0.0002(11)
C4 0.0257(14) 0.0179(13) 0.0302(15) 0.0016(11) -0.0106(12) -0.0043(11)
C5 0.0254(14) 0.0183(13) 0.0253(14) -0.0043(11) -0.0105(11) 0.0008(11)
C6 0.0164(12) 0.0208(13) 0.0206(13) -0.0004(10) -0.0069(10) 0.0048(10)
C7 0.0184(13) 0.0256(14) 0.0222(13) -0.0062(11) -0.0084(10) 0.0058(11)
C8 0.0200(14) 0.0360(16) 0.0204(14) 0.0003(12) -0.0029(11) 0.0087(12)
C9 0.0130(12) 0.0309(15) 0.0317(15) 0.0045(12) -0.0052(11) -0.0015(11)
C10 0.0168(13) 0.0267(14) 0.0257(14) 0.0023(11) -0.0108(11) -0.0025(11)
C11 0.0211(14) 0.0300(16) 0.0421(18) 0.0057(13) -0.0140(13) -0.0048(12)
C12 0.0238(14) 0.0419(17) 0.0286(15) -0.0118(13) -0.0130(12) 0.0058(13)
C13 0.0189(13) 0.0236(14) 0.0268(14) -0.0068(11) -0.0064(11) 0.0028(11)
C14 0.0274(16) 0.0315(17) 0.069(2) -0.0161(16) -0.0208(16) 0.0112(13)
C15 0.0361(17) 0.0222(15) 0.0431(18) 0.0000(13) -0.0125(14) 0.0013(13)
C16 0.0396(18) 0.0357(17) 0.0351(17) -0.0149(14) -0.0035(14) -0.0003(14)
C17 0.0266(15) 0.0296(15) 0.0259(15) 0.0042(12) -0.0041(12) -0.0010(12)
C18 0.0338(16) 0.0255(14) 0.0253(15) -0.0025(12) -0.0137(12) -0.0004(12)
C19 0.0256(14) 0.0227(14) 0.0245(14) -0.0045(11) -0.0099(11) 0.0065(11)
C20 0.0434(18) 0.0272(16) 0.0339(17) -0.0102(13) -0.0166(14) 0.0107(13)
C21 0.0287(16) 0.0354(17) 0.0332(16) -0.0030(14) -0.0008(13) 0.0108(13)
C22 0.0329(16) 0.0255(15) 0.0346(16) -0.0015(12) -0.0140(13) 0.0066(12)
C23 0.0268(14) 0.0230(14) 0.0270(15) -0.0083(11) -0.0096(12) 0.0006(11)
C24 0.0368(17) 0.0285(15) 0.0268(15) -0.0023(12) -0.0132(13) -0.0056(13)
C25 0.0366(17) 0.0381(18) 0.0257(15) -0.0098(13) -0.0069(13) -0.0063(14)
C26 0.0334(16) 0.0319(16) 0.0343(17) -0.0159(13) -0.0053(13) 0.0032(13)
C27 0.0309(16) 0.0220(14) 0.0337(16) -0.0076(12) -0.0107(13) -0.0017(12)
C28 0.0193(13) 0.0232(14) 0.0255(14) -0.0061(11) -0.0091(11) -0.0046(11)
C29 0.0191(13) 0.0194(13) 0.0248(14) -0.0036(11) -0.0094(11) 0.0014(10)
C30 0.0309(16) 0.0236(15) 0.0356(17) -0.0066(12) -0.0074(13) -0.0043(12)
C31 0.0303(16) 0.0270(15) 0.0386(17) 0.0006(13) -0.0087(13) -0.0103(13)
C32 0.0224(14) 0.0311(16) 0.0274(15) 0.0009(12) -0.0051(12) -0.0037(12)
C33 0.0186(13) 0.0218(14) 0.0260(14) 0.0009(11) -0.0085(11) -0.0004(11)
C34 0.0215(13) 0.0274(14) 0.0201(13) -0.0004(11) -0.0057(11) -0.0017(11)
C35 0.0226(14) 0.0300(15) 0.0260(15) -0.0003(12) -0.0028(11) 0.0007(12)
C36 0.0278(15) 0.0403(18) 0.0205(14) -0.0034(13) -0.0018(12) 0.0056(13)
C37 0.0313(15) 0.0313(16) 0.0227(14) -0.0116(12) -0.0078(12) 0.0076(12)
C38 0.0248(14) 0.0258(14) 0.0198(13) -0.0041(11) -0.0106(11) 0.0048(11)
C39 0.0316(15) 0.0247(14) 0.0140(12) -0.0055(10) -0.0094(11) 0.0013(11)
C40 0.0380(17) 0.0252(14) 0.0230(14) -0.0086(12) -0.0128(12) 0.0046(12)
C41 0.051(2) 0.0243(15) 0.0343(17) -0.0083(13) -0.0202(15) -0.0024(14)
C42 0.0461(19) 0.0294(16) 0.0374(18) -0.0058(13) -0.0221(15) -0.0087(14)
C43 0.0334(16) 0.0320(16) 0.0245(15) -0.0046(12) -0.0143(12) -0.0004(13)
C44 0.0318(15) 0.0232(14) 0.0205(13) -0.0073(11) -0.0114(11) -0.0004(11)
C1S 0.062(3) 0.060(3) 0.069(3) -0.006(2) -0.016(2) 0.002(2)
C2S 0.082(3) 0.083(3) 0.069(3) -0.018(3) -0.019(3) -0.003(3)
C3S 0.077(3) 0.091(4) 0.057(3) -0.008(2) -0.001(2) -0.031(3)

loop_
_atom_type_symbol
_atom_type_description
_atom_type_scat_dispersion_real
_atom_type_scat_dispersion_imag
_atom_type_scat_source
C C 0.0033 0.0016 'International Tables Vol C Tables 4.2.6.8 and 6.1.1.4'
H H 0.0000 0.0000 'International Tables Vol C Tables 4.2.6.8 and 6.1.1.4'
N N 0.0061 0.0033 'International Tables Vol C Tables 4.2.6.8 and 6.1.1.4'
Si Si 0.0817 0.0704 'International Tables Vol C Tables 4.2.6.8 and 6.1.1.4'
Fe Fe 0.3463 0.8444 'International Tables Vol C Tables 4.2.6.8 and 6.1.1.4'
Y Y -2.7962 3.5667 'International Tables Vol C Tables 4.2.6.8 and 6.1.1.4'

loop_
_geom_angle_atom_site_label_1
_geom_angle_atom_site_label_2
_geom_angle_atom_site_label_3
_geom_angle
_geom_angle_site_symmetry_1
_geom_angle_site_symmetry_3
_geom_angle_publ_flag
N2 Y1 N1 135.75(8) . . ?
N2 Y1 N3 116.59(7) . . ?
N1 Y1 N3 99.26(7) . . ?
N2 Y1 N4 104.50(7) . . ?
N1 Y1 N4 112.00(7) . . ?
N3 Y1 N4 69.84(7) . . ?
N2 Y1 C6 28.41(7) . . ?
N1 Y1 C6 107.43(7) . . ?
N3 Y1 C6 138.20(7) . . ?
N4 Y1 C6 124.89(7) . . ?
N2 Y1 C1 107.58(7) . . ?
N1 Y1 C1 28.54(7) . . ?
N3 Y1 C1 117.91(7) . . ?
N4 Y1 C1 136.72(7) . . ?
C6 Y1 C1 79.63(7) . . ?
N2 Y1 Fe2 67.85(5) . . ?
N1 Y1 Fe2 67.93(6) . . ?
N3 Y1 Fe2 141.87(5) . . ?
N4 Y1 Fe2 148.13(5) . . ?
C6 Y1 Fe2 39.78(5) . . ?
C1 Y1 Fe2 39.85(5) . . ?
C9 Fe2 C4 102.41(11) . . ?
C9 Fe2 C3 107.18(11) . . ?
C4 Fe2 C3 40.79(11) . . ?
C9 Fe2 C8 40.78(11) . . ?
C4 Fe2 C8 126.03(11) . . ?
C3 Fe2 C8 102.84(11) . . ?
C9 Fe2 C10 40.72(10) . . ?
C4 Fe2 C10 111.92(11) . . ?
C3 Fe2 C10 140.39(10) . . ?
C8 Fe2 C10 68.40(11) . . ?
C9 Fe2 C2 140.71(10) . . ?
C4 Fe2 C2 68.47(10) . . ?
C3 Fe2 C2 40.78(10) . . ?
C8 Fe2 C2 112.59(11) . . ?
C10 Fe2 C2 178.55(10) . . ?
C9 Fe2 C5 130.32(11) . . ?
C4 Fe2 C5 40.48(10) . . ?
C3 Fe2 C5 67.99(11) . . ?
C8 Fe2 C5 166.30(11) . . ?
C10 Fe2 C5 111.65(11) . . ?
C2 Fe2 C5 67.66(10) . . ?
C9 Fe2 C7 67.80(11) . . ?
C4 Fe2 C7 166.17(11) . . ?
C3 Fe2 C7 130.80(11) . . ?
C8 Fe2 C7 40.25(11) . . ?
C10 Fe2 C7 67.59(10) . . ?
C2 Fe2 C7 112.39(10) . . ?
C5 Fe2 C7 153.31(10) . . ?
C9 Fe2 C6 67.79(10) . . ?
C4 Fe2 C6 147.06(10) . . ?
C3 Fe2 C6 170.20(10) . . ?
C8 Fe2 C6 67.74(10) . . ?
C10 Fe2 C6 40.13(10) . . ?
C2 Fe2 C6 138.97(10) . . ?
C5 Fe2 C6 121.77(10) . . ?
C7 Fe2 C6 39.93(10) . . ?
C9 Fe2 C1 169.75(11) . . ?
C4 Fe2 C1 67.80(10) . . ?
C3 Fe2 C1 67.72(10) . . ?
C8 Fe2 C1 147.59(11) . . ?
C10 Fe2 C1 138.69(10) . . ?
C2 Fe2 C1 40.00(9) . . ?
C5 Fe2 C1 39.95(9) . . ?
C7 Fe2 C1 122.37(10) . . ?
C6 Fe2 C1 118.59(10) . . ?
C9 Fe2 Y1 126.25(8) . . ?
C4 Fe2 Y1 116.44(8) . . ?
C3 Fe2 Y1 126.55(8) . . ?
C8 Fe2 Y1 117.52(8) . . ?
C10 Fe2 Y1 88.90(7) . . ?
C2 Fe2 Y1 89.68(7) . . ?
C5 Fe2 Y1 75.98(7) . . ?
C7 Fe2 Y1 77.33(7) . . ?
C6 Fe2 Y1 59.28(7) . . ?
C1 Fe2 Y1 59.31(7) . . ?
N1 Si1 C11 106.73(11) . . ?
N1 Si1 C12 112.25(12) . . ?
C11 Si1 C12 108.22(14) . . ?
N1 Si1 C13 111.94(11) . . ?
C11 Si1 C13 109.72(13) . . ?
C12 Si1 C13 107.92(12) . . ?
N2 Si2 C17 105.78(12) . . ?
N2 Si2 C18 113.43(11) . . ?
C17 Si2 C18 107.63(13) . . ?
N2 Si2 C19 112.40(11) . . ?
C17 Si2 C19 109.84(13) . . ?
C18 Si2 C19 107.64(12) . . ?
C1 N1 Si1 122.58(16) . . ?
C1 N1 Y1 102.27(14) . . ?
Si1 N1 Y1 133.92(11) . . ?
C6 N2 Si2 122.62(17) . . ?
C6 N2 Y1 102.72(14) . . ?
Si2 N2 Y1 134.08(11) . . ?
C38 N3 C34 118.1(2) . . ?
C38 N3 Y1 123.20(17) . . ?
C34 N3 Y1 117.03(16) . . ?
C29 N4 C33 117.7(2) . . ?
C29 N4 Y1 125.17(17) . . ?
C33 N4 Y1 116.79(16) . . ?
N1 C1 C2 128.6(2) . . ?
N1 C1 C5 125.0(2) . . ?
C2 C1 C5 106.4(2) . . ?
N1 C1 Fe2 128.68(17) . . ?
C2 C1 Fe2 67.18(13) . . ?
C5 C1 Fe2 67.86(14) . . ?
N1 C1 Y1 49.19(11) . . ?
C2 C1 Y1 124.95(16) . . ?
C5 C1 Y1 100.76(15) . . ?
Fe2 C1 Y1 80.83(7) . . ?
C3 C2 C1 108.7(2) . . ?
C3 C2 Fe2 68.82(14) . . ?
C1 C2 Fe2 72.82(14) . . ?
C3 C2 H2 125.7 . . ?
C1 C2 H2 125.7 . . ?
Fe2 C2 H2 125.7 . . ?
C4 C3 C2 108.1(2) . . ?
C4 C3 Fe2 69.57(15) . . ?
C2 C3 Fe2 70.41(14) . . ?
C4 C3 H3 126.0 . . ?
C2 C3 H3 126.0 . . ?
Fe2 C3 H3 126.0 . . ?
C3 C4 C5 108.0(2) . . ?
C3 C4 Fe2 69.64(15) . . ?
C5 C4 Fe2 71.24(15) . . ?
C3 C4 H4 126.0 . . ?
C5 C4 H4 126.0 . . ?
Fe2 C4 H4 126.0 . . ?
C4 C5 C1 108.8(2) . . ?
C4 C5 Fe2 68.27(15) . . ?
C1 C5 Fe2 72.19(14) . . ?
C4 C5 H5 125.6 . . ?
C1 C5 H5 125.6 . . ?
Fe2 C5 H5 125.6 . . ?
N2 C6 C10 128.3(2) . . ?
N2 C6 C7 125.6(2) . . ?
C10 C6 C7 106.1(2) . . ?
N2 C6 Fe2 128.81(17) . . ?
C10 C6 Fe2 67.04(14) . . ?
C7 C6 Fe2 68.12(14) . . ?
N2 C6 Y1 48.87(11) . . ?
C10 C6 Y1 123.23(17) . . ?
C7 C6 Y1 103.16(16) . . ?
Fe2 C6 Y1 80.94(7) . . ?
C8 C7 C6 109.0(2) . . ?
C8 C7 Fe2 68.40(15) . . ?
C6 C7 Fe2 71.95(14) . . ?
C8 C7 H7 125.5 . . ?
C6 C7 H7 125.5 . . ?
Fe2 C7 H7 125.5 . . ?
C7 C8 C9 107.9(2) . . ?
C7 C8 Fe2 71.35(15) . . ?
C9 C8 Fe2 69.25(15) . . ?
C7 C8 H8 126.1 . . ?
C9 C8 H8 126.1 . . ?
Fe2 C8 H8 126.1 . . ?
C8 C9 C10 108.2(2) . . ?
C8 C9 Fe2 69.97(15) . . ?
C10 C9 Fe2 70.47(14) . . ?
C8 C9 H9 125.9 . . ?
C10 C9 H9 125.9 . . ?
Fe2 C9 H9 125.9 . . ?
C9 C10 C6 108.7(2) . . ?
C9 C10 Fe2 68.80(14) . . ?
C6 C10 Fe2 72.83(14) . . ?
C9 C10 H10 125.7 . . ?
C6 C10 H10 125.7 . . ?
Fe2 C10 H10 125.7 . . ?
Si1 C11 H11A 109.5 . . ?
Si1 C11 H11B 109.5 . . ?
H11A C11 H11B 109.5 . . ?
Si1 C11 H11C 109.5 . . ?
H11A C11 H11C 109.5 . . ?
H11B C11 H11C 109.5 . . ?
Si1 C12 H12A 109.5 . . ?
Si1 C12 H12B 109.5 . . ?
H12A C12 H12B 109.5 . . ?
Si1 C12 H12C 109.5 . . ?
H12A C12 H12C 109.5 . . ?
H12B C12 H12C 109.5 . . ?
C15 C13 C16 109.3(2) . . ?
C15 C13 C14 108.1(2) . . ?
C16 C13 C14 108.5(2) . . ?
C15 C13 Si1 110.70(18) . . ?
C16 C13 Si1 108.71(19) . . ?
C14 C13 Si1 111.49(18) . . ?
C13 C14 H14A 109.5 . . ?
C13 C14 H14B 109.5 . . ?
H14A C14 H14B 109.5 . . ?
C13 C14 H14C 109.5 . . ?
H14A C14 H14C 109.5 . . ?
H14B C14 H14C 109.5 . . ?
C13 C15 H15A 109.5 . . ?
C13 C15 H15B 109.5 . . ?
H15A C15 H15B 109.5 . . ?
C13 C15 H15C 109.5 . . ?
H15A C15 H15C 109.5 . . ?
H15B C15 H15C 109.5 . . ?
C13 C16 H16A 109.5 . . ?
C13 C16 H16B 109.5 . . ?
H16A C16 H16B 109.5 . . ?
C13 C16 H16C 109.5 . . ?
H16A C16 H16C 109.5 . . ?
H16B C16 H16C 109.5 . . ?
Si2 C17 H17A 109.5 . . ?
Si2 C17 H17B 109.5 . . ?
H17A C17 H17B 109.5 . . ?
Si2 C17 H17C 109.5 . . ?
H17A C17 H17C 109.5 . . ?
H17B C17 H17C 109.5 . . ?
Si2 C18 H18A 109.5 . . ?
Si2 C18 H18B 109.5 . . ?
H18A C18 H18B 109.5 . . ?
Si2 C18 H18C 109.5 . . ?
H18A C18 H18C 109.5 . . ?
H18B C18 H18C 109.5 . . ?
C21 C19 C22 108.6(2) . . ?
C21 C19 C20 109.2(2) . . ?
C22 C19 C20 108.8(2) . . ?
C21 C19 Si2 110.91(19) . . ?
C22 C19 Si2 110.26(18) . . ?
C20 C19 Si2 109.08(18) . . ?
C19 C20 H20A 109.5 . . ?
C19 C20 H20B 109.5 . . ?
H20A C20 H20B 109.5 . . ?
C19 C20 H20C 109.5 . . ?
H20A C20 H20C 109.5 . . ?
H20B C20 H20C 109.5 . . ?
C19 C21 H21A 109.5 . . ?
C19 C21 H21B 109.5 . . ?
H21A C21 H21B 109.5 . . ?
C19 C21 H21C 109.5 . . ?
H21A C21 H21C 109.5 . . ?
H21B C21 H21C 109.5 . . ?
C19 C22 H22A 109.5 . . ?
C19 C22 H22B 109.5 . . ?
H22A C22 H22B 109.5 . . ?
C19 C22 H22C 109.5 . . ?
H22A C22 H22C 109.5 . . ?
H22B C22 H22C 109.5 . . ?
C24 C23 C28 121.0(2) . . ?
C24 C23 H23 119.5 . . ?
C28 C23 H23 119.5 . . ?
C25 C24 C23 120.6(3) . . ?
C25 C24 H24 119.7 . . ?
C23 C24 H24 119.7 . . ?
C24 C25 C26 119.2(3) . . ?
C24 C25 H25 120.4 . . ?
C26 C25 H25 120.4 . . ?
C27 C26 C25 120.9(3) . . ?
C27 C26 H26 119.6 . . ?
C25 C26 H26 119.6 . . ?
C26 C27 C28 120.8(3) . . ?
C26 C27 H27 119.6 . . ?
C28 C27 H27 119.6 . . ?
C23 C28 C27 117.7(2) . . ?
C23 C28 C29 121.1(2) . . ?
C27 C28 C29 121.0(2) . . ?
C30 C29 N4 122.8(2) . . ?
C30 C29 C28 120.0(2) . . ?
N4 C29 C28 117.0(2) . . ?
C29 C30 C31 119.7(3) . . ?
C29 C30 H30 120.2 . . ?
C31 C30 H30 120.2 . . ?
C32 C31 C30 119.1(3) . . ?
C32 C31 H31 120.4 . . ?
C30 C31 H31 120.4 . . ?
C31 C32 C33 120.3(3) . . ?
C31 C32 H32 119.9 . . ?
C33 C32 H32 119.9 . . ?
N4 C33 C34 117.6(2) . . ?
N4 C33 C32 120.2(2) . . ?
C34 C33 C32 122.2(2) . . ?
N3 C34 C35 119.9(2) . . ?
N3 C34 C33 117.3(2) . . ?
C35 C34 C33 122.7(2) . . ?
C36 C35 C34 120.8(3) . . ?
C36 C35 H35 119.6 . . ?
C34 C35 H35 119.6 . . ?
C35 C36 C37 119.4(3) . . ?
C35 C36 H36 120.3 . . ?
C37 C36 H36 120.3 . . ?
C38 C37 C36 118.7(3) . . ?
C38 C37 H37 120.7 . . ?
C36 C37 H37 120.7 . . ?
N3 C38 C37 123.0(3) . . ?
N3 C38 C39 116.4(2) . . ?
C37 C38 C39 120.5(2) . . ?
C44 C39 C40 118.2(3) . . ?
C44 C39 C38 119.6(2) . . ?
C40 C39 C38 122.1(2) . . ?
C41 C40 C39 121.1(3) . . ?
C41 C40 H40 119.5 . . ?
C39 C40 H40 119.5 . . ?
C40 C41 C42 120.2(3) . . ?
C40 C41 H41 119.9 . . ?
C42 C41 H41 119.9 . . ?
C43 C42 C41 119.8(3) . . ?
C43 C42 H42 120.1 . . ?
C41 C42 H42 120.1 . . ?
C42 C43 C44 120.0(3) . . ?
C42 C43 H43 120.0 . . ?
C44 C43 H43 120.0 . . ?
C43 C44 C39 120.8(3) . . ?
C43 C44 H44 119.6 . . ?
C39 C44 H44 119.6 . . ?
C1S C1S C2S 113.4(4) 2_566 . ?
C1S C1S H1S1 108.9 2_566 . ?
C2S C1S H1S1 108.9 . . ?
C1S C1S H1S2 108.9 2_566 . ?
C2S C1S H1S2 108.9 . . ?
H1S1 C1S H1S2 107.7 . . ?
C3S C2S C1S 112.5(4) . . ?
C3S C2S H2S1 109.1 . . ?
C1S C2S H2S1 109.1 . . ?
C3S C2S H2S2 109.1 . . ?
C1S C2S H2S2 109.1 . . ?
H2S1 C2S H2S2 107.8 . . ?
C2S C3S H3S1 109.5 . . ?
C2S C3S H3S2 109.5 . . ?
H3S1 C3S H3S2 109.5 . . ?
C2S C3S H3S3 109.5 . . ?
H3S1 C3S H3S3 109.5 . . ?
H3S2 C3S H3S3 109.5 . . ?

loop_
_geom_bond_atom_site_label_1
_geom_bond_atom_site_label_2
_geom_bond_distance
_geom_bond_site_symmetry_2
_geom_bond_publ_flag
Y1 N2 2.211(2) . ?
Y1 N1 2.220(2) . ?
Y1 N3 2.371(2) . ?
Y1 N4 2.379(2) . ?
Y1 C6 2.864(3) . ?
Y1 C1 2.866(2) . ?
Y1 Fe2 3.2898(6) . ?
Fe2 C9 2.032(3) . ?
Fe2 C4 2.038(3) . ?
Fe2 C3 2.039(3) . ?
Fe2 C8 2.042(3) . ?
Fe2 C10 2.054(2) . ?
Fe2 C2 2.060(2) . ?
Fe2 C5 2.078(3) . ?
Fe2 C7 2.081(3) . ?
Fe2 C6 2.132(2) . ?
Fe2 C1 2.135(2) . ?
Si1 N1 1.714(2) . ?
Si1 C11 1.872(3) . ?
Si1 C12 1.874(3) . ?
Si1 C13 1.894(3) . ?
Si2 N2 1.716(2) . ?
Si2 C17 1.868(3) . ?
Si2 C18 1.878(3) . ?
Si2 C19 1.898(3) . ?
N1 C1 1.401(3) . ?
N2 C6 1.397(3) . ?
N3 C38 1.372(3) . ?
N3 C34 1.390(3) . ?
N4 C29 1.372(3) . ?
N4 C33 1.390(3) . ?
C1 C2 1.437(3) . ?
C1 C5 1.440(3) . ?
C2 C3 1.428(4) . ?
C2 H2 1.0000 . ?
C3 C4 1.421(4) . ?
C3 H3 1.0000 . ?
C4 C5 1.424(4) . ?
C4 H4 1.0000 . ?
C5 H5 1.0000 . ?
C6 C10 1.438(4) . ?
C6 C7 1.439(3) . ?
C7 C8 1.419(4) . ?
C7 H7 1.0000 . ?
C8 C9 1.419(4) . ?
C8 H8 1.0000 . ?
C9 C10 1.422(4) . ?
C9 H9 1.0000 . ?
C10 H10 1.0000 . ?
C11 H11A 0.9800 . ?
C11 H11B 0.9800 . ?
C11 H11C 0.9800 . ?
C12 H12A 0.9800 . ?
C12 H12B 0.9800 . ?
C12 H12C 0.9800 . ?
C13 C15 1.533(4) . ?
C13 C16 1.533(4) . ?
C13 C14 1.542(4) . ?
C14 H14A 0.9800 . ?
C14 H14B 0.9800 . ?
C14 H14C 0.9800 . ?
C15 H15A 0.9800 . ?
C15 H15B 0.9800 . ?
C15 H15C 0.9800 . ?
C16 H16A 0.9800 . ?
C16 H16B 0.9800 . ?
C16 H16C 0.9800 . ?
C17 H17A 0.9800 . ?
C17 H17B 0.9800 . ?
C17 H17C 0.9800 . ?
C18 H18A 0.9800 . ?
C18 H18B 0.9800 . ?
C18 H18C 0.9800 . ?
C19 C21 1.536(4) . ?
C19 C22 1.536(4) . ?
C19 C20 1.540(4) . ?
C20 H20A 0.9800 . ?
C20 H20B 0.9800 . ?
C20 H20C 0.9800 . ?
C21 H21A 0.9800 . ?
C21 H21B 0.9800 . ?
C21 H21C 0.9800 . ?
C22 H22A 0.9800 . ?
C22 H22B 0.9800 . ?
C22 H22C 0.9800 . ?
C23 C24 1.385(4) . ?
C23 C28 1.398(4) . ?
C23 H23 0.9500 . ?
C24 C25 1.378(4) . ?
C24 H24 0.9500 . ?
C25 C26 1.388(4) . ?
C25 H25 0.9500 . ?
C26 C27 1.373(4) . ?
C26 H26 0.9500 . ?
C27 C28 1.406(4) . ?
C27 H27 0.9500 . ?
C28 C29 1.480(4) . ?
C29 C30 1.372(4) . ?
C30 C31 1.399(4) . ?
C30 H30 0.9500 . ?
C31 C32 1.368(4) . ?
C31 H31 0.9500 . ?
C32 C33 1.421(4) . ?
C32 H32 0.9500 . ?
C33 C34 1.421(4) . ?
C34 C35 1.411(4) . ?
C35 C36 1.364(4) . ?
C35 H35 0.9500 . ?
C36 C37 1.411(4) . ?
C36 H36 0.9500 . ?
C37 C38 1.374(4) . ?
C37 H37 0.9500 . ?
C38 C39 1.481(4) . ?
C39 C44 1.395(4) . ?
C39 C40 1.398(4) . ?
C40 C41 1.378(4) . ?
C40 H40 0.9500 . ?
C41 C42 1.388(4) . ?
C41 H41 0.9500 . ?
C42 C43 1.381(4) . ?
C42 H42 0.9500 . ?
C43 C44 1.392(4) . ?
C43 H43 0.9500 . ?
C44 H44 0.9500 . ?
C1S C1S 1.509(8) 2_566 ?
C1S C2S 1.521(6) . ?
C1S H1S1 0.9900 . ?
C1S H1S2 0.9900 . ?
C2S C3S 1.505(6) . ?
C2S H2S1 0.9900 . ?
C2S H2S2 0.9900 . ?
C3S H3S1 0.9800 . ?
C3S H3S2 0.9800 . ?
C3S H3S3 0.9800 . ?
